data_7224572
loop_
_publ_author_name
'Zhao, Dan'
'Ma, Fa-Xue'
'Zhang, Rui-Juan'
'Li, Fei-Fei'
'Zhang, Lei'
'Yang, Juan'
'Fan, Yun-Chang'
'Xin, Xia'

_publ_section_title
;
 Structure modulation, band structure, density of states and luminescent
 properties of columbite-type ZnNb2O6
;
_journal_issue 16
_journal_name_full CrystEngComm
_journal_page_first 2929
_journal_paper_doi 10.1039/C5CE01828E
_journal_volume 18
_journal_year 2016
_chemical_formula_sum 'Nb2.667 O8 Zn1.333'
_chemical_formula_weight 462.9
_space_group_IT_number 60
_space_group_ssg_name Pbcn(\a00)00s
_symmetry_cell_setting orthorhombic
_symmetry_space_group_name_Hall '-P 2n 2ab'
_symmetry_space_group_name_H-M 'P b c n'
_cell_angle_alpha 90
_cell_angle_beta 90
_cell_angle_gamma 90
_cell_formula_units_Z 1
_cell_length_a 4.7283(4)
_cell_length_b 5.7208(4)
_cell_length_c 5.0331(5)
_cell_measurement_temperature 293
_cell_modulation_dimension 1
_cell_volume 136.14(2)
_diffrn_ambient_temperature 293
_diffrn_measured_fraction_theta_full 1
_diffrn_measured_fraction_theta_max 1
_diffrn_measurement_device 'fine-focus sealed tube'
_diffrn_measurement_device_type 'Bruker APEX II CCD'
_diffrn_radiation_monochromator graphite
_diffrn_radiation_probe x-ray
_diffrn_radiation_source 'X-ray tube'
_diffrn_radiation_type 'Mo K\a'
_diffrn_radiation_wavelength 0.71073
_diffrn_reflns_av_R_equivalents 0.0267
_diffrn_reflns_av_unetI/netI 0.0154
_diffrn_reflns_limit_h_max 6
_diffrn_reflns_limit_h_min -6
_diffrn_reflns_limit_index_m_1_max 1
_diffrn_reflns_limit_index_m_1_min -1
_diffrn_reflns_limit_k_max 7
_diffrn_reflns_limit_k_min -7
_diffrn_reflns_limit_l_max 6
_diffrn_reflns_limit_l_min -6
_diffrn_reflns_number 3459
_diffrn_reflns_theta_full 28.27
_diffrn_reflns_theta_max 28.27
_diffrn_reflns_theta_min 2.87
_exptl_absorpt_coefficient_mu 11.277
_exptl_absorpt_correction_T_max 0.9346
_exptl_absorpt_correction_T_min 0.7157
_exptl_absorpt_correction_type multi-scan
_exptl_absorpt_process_details sadabs
_exptl_crystal_colour colorless
_exptl_crystal_density_diffrn 5.6463
_exptl_crystal_description prism
_exptl_crystal_F_000 213
_exptl_crystal_size_max 0.20
_exptl_crystal_size_mid 0.05
_exptl_crystal_size_min 0.05
_refine_diff_density_max 0.43
_refine_diff_density_min -0.73
_refine_ls_extinction_coef 613(19)
_refine_ls_extinction_method 'B-C type 1 Lorentzian isotropic (Becker & Coppens, 1974)'
_refine_ls_goodness_of_fit_gt 1.18
_refine_ls_goodness_of_fit_ref 1.17
_refine_ls_number_constraints 14
_refine_ls_number_parameters 31
_refine_ls_number_reflns 513
_refine_ls_number_restraints 0
_refine_ls_R_factor_all 0.0188
_refine_ls_R_factor_gt 0.0151
_refine_ls_shift/su_max 0.0084
_refine_ls_shift/su_mean 0.0021
_refine_ls_structure_factor_coef F
_refine_ls_weighting_scheme unit
_refine_ls_wR_factor_gt 0.0136
_refine_ls_wR_factor_ref 0.0150
_reflns_number_gt 419
_reflns_number_total 513
_reflns_threshold_expression I>3\s(I)
_cod_data_source_file c5ce01828e2.cif
_cod_data_source_block I
_cod_depositor_comments 'Adding full bibliography for 7224572.cif.'
_cod_database_code 7224572
_publcif_datablock.id {688a7209-5a1a-41db-961e-8ce0f275f2f3}

_jana_cell_commen_supercell_matrix_1_1 3
_jana_cell_commen_supercell_matrix_1_2 0
_jana_cell_commen_supercell_matrix_1_3 0
_jana_cell_commen_supercell_matrix_2_1 0
_jana_cell_commen_supercell_matrix_2_2 1
_jana_cell_commen_supercell_matrix_2_3 0
_jana_cell_commen_supercell_matrix_3_1 0
_jana_cell_commen_supercell_matrix_3_2 0
_jana_cell_commen_supercell_matrix_3_3 1
_jana_cell_commen_t_section_1 0
_publcif_info_exptl_table_max_cols 4
_publcif_info_exptl_table_use_headnotes n

loop_
_space_group_symop_id
_space_group_symop_operation_xyz
1 x,y,z
2 -x+0.5,-y+0.5,z+0.5
3 -x,y,-z+0.5
4 x+0.5,-y+0.5,-z
5 -x,-y,-z
6 x+0.5,y+0.5,-z+0.5
7 x,-y,z+0.5
8 -x+0.5,y+0.5,z

loop_
_space_group_symop_ssg_id
_space_group_symop_ssg_operation_algebraic
1 x1,x2,x3,x4
2 -x1+1/2,-x2+1/2,x3+1/2,-x4+1/2
3 -x1,x2,-x3+1/2,-x4
4 x1+1/2,-x2+1/2,-x3,x4+1/2
5 -x1,-x2,-x3,-x4
6 x1+1/2,x2+1/2,-x3+1/2,x4+1/2
7 x1,-x2,x3+1/2,x4
8 -x1+1/2,x2+1/2,x3,-x4+1/2

loop_
_atom_site_label
_atom_site_type_symbol
_atom_site_fract_x
_atom_site_fract_y
_atom_site_fract_z
_atom_site_adp_type
_atom_site_U_iso_or_equiv
_atom_site_site_symmetry_multiplicity
_atom_site_occupancy
_atom_site_calc_flag
Nb1 Nb 0 0.82060(4) 0.25 Uani 0.00508(8) 4 0.6667 d
Zn1 Zn 0 0.82060(4) 0.25 Uani 0.00508(8) 4 0.3333 d
O1 O 0.2284(2) 1.1149(2) 0.4190(2) Uani 0.0060(3) 8 1 d

loop_
_atom_site_aniso_label
_atom_site_aniso_type_symbol
_atom_site_aniso_U_11
_atom_site_aniso_U_22
_atom_site_aniso_U_33
_atom_site_aniso_U_12
_atom_site_aniso_U_13
_atom_site_aniso_U_23
Nb1 Nb 0.00561(15) 0.00515(15) 0.00449(13) 0 -0.00009(8) 0
Zn1 Zn 0.00561(15) 0.00515(15) 0.00449(13) 0 -0.00009(8) 0
O1 O 0.0055(5) 0.0068(5) 0.0058(5) -0.0010(4) 0.0005(4) -0.0005(4)

loop_
_atom_site_displace_Fourier_atom_site_label
_atom_site_displace_Fourier_axis
_atom_site_displace_Fourier_wave_vector_seq_id
_atom_site_displace_Fourier_param_cos
_atom_site_displace_Fourier_param_sin
Nb1 x 1 0 0.02048(6)
Nb1 y 1 0.00488(7) 0
Nb1 z 1 0 0.00373(6)
Zn1 x 1 0 0.02048(6)
Zn1 y 1 0.00488(7) 0
Zn1 z 1 0 0.00373(6)
O1 x 1 0.0153(3) -0.0041(3)
O1 y 1 0.0066(3) -0.0076(3)
O1 z 1 -0.0120(4) 0.0025(3)

loop_
_atom_site_Fourier_wave_vector_seq_id
_jana_atom_site_fourier_wave_vector_q1_coeff
1 1

loop_
_atom_site_occ_special_func_atom_site_label
_atom_site_occ_special_func_crenel_c
_atom_site_occ_special_func_crenel_w
Nb1 0.5 0.6667
Zn1 0 0.3333

loop_
_atom_site_U_Fourier_atom_site_label
_atom_site_U_Fourier_tens_elem
_atom_site_U_Fourier_wave_vector_seq_id
_atom_site_U_Fourier_param_cos
_atom_site_U_Fourier_param_sin
Nb1 U11 1 0.00124(15) 0
Nb1 U22 1 0.00213(17) 0
Nb1 U33 1 0.00089(16) 0
Nb1 U12 1 0 0.00012(10)
Nb1 U13 1 0.00039(12) 0
Nb1 U23 1 0 0.00008(10)
Zn1 U11 1 0.00124(15) 0
Zn1 U22 1 0.00213(17) 0
Zn1 U33 1 0.00089(16) 0
Zn1 U12 1 0 0.00012(10)
Zn1 U13 1 0.00039(12) 0
Zn1 U23 1 0 0.00008(10)

loop_
_atom_type_symbol
_atom_type_scat_dispersion_real
_atom_type_scat_dispersion_imag
_atom_type_scat_source
Nb -2.0727 0.6215 'International Tables Vol C tables 4.2.6.8 and 6.1.1.1'
O 0.0106 0.0060 'International Tables Vol C tables 4.2.6.8 and 6.1.1.1'
Zn 0.2839 1.4301 'International Tables Vol C tables 4.2.6.8 and 6.1.1.1'

loop_
_cell_wave_vector_seq_id
_cell_wave_vector_x
_cell_wave_vector_y
_cell_wave_vector_z
1 0.333333 0.000000 0.000000

loop_
_geom_bond_atom_site_label_1
_geom_bond_atom_site_label_2
_geom_bond_site_ssg_symmetry_2
_geom_bond_distance_av
_geom_bond_distance_min
_geom_bond_distance_max
Nb1 Nb1 5_5755 3.2652(3) 3.2652(3) 3.2652(3)
Nb1 Nb1 5_5765 3.2652(3) 3.2652(3) 3.2652(3)
Nb1 O1 . 2.178(2) 2.085(2) 2.270(2)
Nb1 O1 3_5555 2.178(2) 2.085(2) 2.270(2)
Nb1 O1 5_5765 1.992(2) 1.920(2) 2.065(2)
Nb1 O1 6_4455 1.879(2) 1.803(2) 1.954(2)
Nb1 O1 7_5745 1.992(2) 1.920(2) 2.065(2)
Nb1 O1 8_5455 1.879(2) 1.803(2) 1.954(2)
Zn1 Zn1 5_5755 3.2125(4) 3.2125(4) 3.2125(4)
Zn1 Zn1 5_5765 3.2125(4) 3.2125(4) 3.2125(4)
Zn1 O1 . 2.172(2) 2.172(2) 2.172(2)
Zn1 O1 3_5555 2.172(2) 2.172(2) 2.172(2)
Zn1 O1 5_5765 2.082(2) 2.082(2) 2.082(2)
Zn1 O1 6_4455 2.061(2) 2.061(2) 2.061(2)
Zn1 O1 7_5745 2.082(2) 2.082(2) 2.082(2)
Zn1 O1 8_5455 2.061(2) 2.061(2) 2.061(2)

loop_
_publcif_info_datablock.id
_publcif_info_datablock.publ_exptl
_publcif_info_datablock.publ_geom
_publcif_info_datablock.structure
{4fb73e4d-aa57-4db2-b7a3-ac28a5607fe6} ? ? ?
{688a7209-5a1a-41db-961e-8ce0f275f2f3} y y y

loop_
_publcif_info_exptl_table_extra_item
sin_theta_over_lambda_max

loop_
_publcif_info_tables.block_id
_publcif_info_tables.reference_item
{4fb73e4d-aa57-4db2-b7a3-ac28a5607fe6} '_publcif_info_datablock.publ_exptl'
